data_1512779
loop_
_publ_author_name
'Xiu-Mei Zhang'
'Dan-Dan Ding'
'Wei Gao'
'Jie-Ping Liu'

_publ_section_title
;
 Structures and magnetism of metal(II) compounds with mixed azide and
 carboxylate bridges derived from zwitterionic dicarboxylate ligands
;
_journal_name_full
;
Inorganica Chimica Acta
;
_journal_page_first 494
_journal_page_last 500
_journal_paper_doi 10.1016/j.ica.2012.09.004
_journal_volume 394
_journal_year 2013
_chemical_formula_sum 'C28 H32 Cu3 N14 O14'
_chemical_formula_weight 979.30
_space_group_IT_number 14
_symmetry_cell_setting monoclinic
_symmetry_space_group_name_Hall '-P 2ybc'
_symmetry_space_group_name_H-M 'P 1 21/c 1'
_atom_sites_solution_hydrogens geom
_atom_sites_solution_primary direct
_atom_sites_solution_secondary difmap
_cell_angle_alpha 90.00
_cell_angle_beta 108.395(9)
_cell_angle_gamma 90.00
_cell_formula_units_Z 2
_cell_length_a 9.334(6)
_cell_length_b 29.102(18)
_cell_length_c 7.702(5)
_cell_measurement_temperature 293(2)
_cell_volume 1985(2)
_computing_cell_refinement 'Bruker SMART'
_computing_data_collection 'Bruker SMART'
_computing_data_reduction 'Bruker SAINT'
_computing_molecular_graphics 'Bruker SHELXTL'
_computing_publication_material 'Bruker SHELXTL'
_computing_structure_refinement 'Bruker SHELXTL'
_computing_structure_solution 'Bruker SHELXTL'
_diffrn_ambient_temperature 293(2)
_diffrn_measured_fraction_theta_full 1.000
_diffrn_measured_fraction_theta_max 1.000
_diffrn_measurement_device_type 'CCD area detector'
_diffrn_measurement_method 'phi and omega scans'
_diffrn_radiation_monochromator graphite
_diffrn_radiation_source 'fine-focus sealed tube'
_diffrn_radiation_type MoK\a
_diffrn_radiation_wavelength 0.71073
_diffrn_reflns_av_R_equivalents 0.0656
_diffrn_reflns_av_sigmaI/netI 0.0899
_diffrn_reflns_limit_h_max 6
_diffrn_reflns_limit_h_min -11
_diffrn_reflns_limit_k_max 34
_diffrn_reflns_limit_k_min -30
_diffrn_reflns_limit_l_max 9
_diffrn_reflns_limit_l_min -8
_diffrn_reflns_number 8196
_diffrn_reflns_theta_full 25.01
_diffrn_reflns_theta_max 25.01
_diffrn_reflns_theta_min 1.40
_exptl_absorpt_coefficient_mu 1.673
_exptl_absorpt_correction_T_max 0.8778
_exptl_absorpt_correction_T_min 0.7307
_exptl_absorpt_correction_type multi-scan
_exptl_absorpt_process_details SADABS
_exptl_crystal_colour green
_exptl_crystal_density_diffrn 1.638
_exptl_crystal_density_method 'not measured'
_exptl_crystal_description block
_exptl_crystal_F_000 994
_exptl_crystal_size_max 0.20
_exptl_crystal_size_mid 0.10
_exptl_crystal_size_min 0.08
_refine_diff_density_max 0.852
_refine_diff_density_min -0.602
_refine_diff_density_rms 0.117
_refine_ls_extinction_method none
_refine_ls_goodness_of_fit_ref 0.957
_refine_ls_hydrogen_treatment constr
_refine_ls_matrix_type full
_refine_ls_number_parameters 277
_refine_ls_number_reflns 3499
_refine_ls_number_restraints 15
_refine_ls_restrained_S_all 0.964
_refine_ls_R_factor_all 0.1233
_refine_ls_R_factor_gt 0.0557
_refine_ls_shift/su_max 0.000
_refine_ls_shift/su_mean 0.000
_refine_ls_structure_factor_coef Fsqd
_refine_ls_weighting_details 'calc w=1/[\s^2^(Fo^2^)+(0.0811P)^2^+0.0000P] where P=(Fo^2^+2Fc^2^)/3'
_refine_ls_weighting_scheme calc
_refine_ls_wR_factor_gt 0.1468
_refine_ls_wR_factor_ref 0.1715
_reflns_number_gt 1685
_reflns_number_total 3499
_reflns_threshold_expression >2sigma(I)
_cod_data_source_file ICA-2013-394-494-500-2.cif
_cod_data_source_block 1
_cod_original_sg_symbol_H-M P2(1)/c
_cod_database_code 1512779

loop_
_symmetry_equiv_pos_as_xyz
'x, y, z'
'-x, y+1/2, -z+1/2'
'-x, -y, -z'
'x, -y-1/2, z-1/2'

loop_
_atom_site_label
_atom_site_type_symbol
_atom_site_fract_x
_atom_site_fract_y
_atom_site_fract_z
_atom_site_U_iso_or_equiv
_atom_site_adp_type
_atom_site_occupancy
_atom_site_symmetry_multiplicity
_atom_site_calc_flag
_atom_site_refinement_flags
Cu1 Cu 1.0000 0.0000 0.5000 0.0339(3) Uani 1 2 d S
Cu2 Cu 0.66905(8) -0.00163(3) 0.51516(10) 0.0307(3) Uani 1 1 d .
C1 C 0.8511(8) 0.0882(2) 0.5318(9) 0.0339(17) Uani 1 1 d .
C2 C 0.8729(7) 0.1399(2) 0.5321(9) 0.0328(17) Uani 1 1 d .
C3 C 0.7548(8) 0.1691(2) 0.5319(11) 0.050(2) Uani 1 1 d .
H3A H 0.6637 0.1566 0.5342 0.060 Uiso 1 1 calc R
C4 C 0.7702(9) 0.2160(2) 0.5283(11) 0.052(2) Uani 1 1 d .
H4A H 0.6888 0.2346 0.5268 0.063 Uiso 1 1 calc R
C5 C 0.9055(8) 0.2365(2) 0.5268(9) 0.0331(17) Uani 1 1 d .
C6 C 1.0220(8) 0.2067(2) 0.5289(10) 0.044(2) Uani 1 1 d .
H6A H 1.1139 0.2190 0.5285 0.053 Uiso 1 1 calc R
C7 C 1.0071(8) 0.1592(2) 0.5315(10) 0.042(2) Uani 1 1 d .
H7A H 1.0882 0.1405 0.5329 0.050 Uiso 1 1 calc R
C8 C 0.9234(8) 0.2864(2) 0.5306(9) 0.0343(17) Uani 1 1 d .
C9 C 0.8139(8) 0.3163(2) 0.5589(11) 0.0441(19) Uani 1 1 d .
H9A H 0.7249 0.3042 0.5696 0.053 Uiso 1 1 calc R
C10 C 0.8361(8) 0.3626(2) 0.5708(10) 0.0445(19) Uani 1 1 d .
H10A H 0.7649 0.3815 0.5966 0.053 Uiso 1 1 calc R
C11 C 1.0632(9) 0.3539(3) 0.5101(11) 0.050(2) Uani 1 1 d .
H11A H 1.1481 0.3673 0.4925 0.059 Uiso 1 1 calc R
C12 C 1.0479(9) 0.3071(2) 0.4987(10) 0.046(2) Uani 1 1 d .
H12A H 1.1199 0.2892 0.4700 0.055 Uiso 1 1 calc R
C13 C 0.9905(8) 0.4315(2) 0.5696(10) 0.0426(19) Uani 1 1 d .
H13A H 0.9041 0.4467 0.5885 0.051 Uiso 1 1 calc R
H13B H 1.0042 0.4439 0.4591 0.051 Uiso 1 1 calc R
C14 C 1.1312(7) 0.4416(2) 0.7322(9) 0.0333(17) Uani 1 1 d .
N1 N 0.9599(7) 0.38143(18) 0.5456(7) 0.0363(14) Uani 1 1 d .
N2 N 0.7879(6) -0.01105(19) 0.3480(8) 0.0362(14) Uani 1 1 d U
N3 N 0.7628(7) -0.0405(3) 0.2365(10) 0.0619(19) Uani 1 1 d U
N4 N 0.7347(9) -0.0711(3) 0.1259(13) 0.118(4) Uani 1 1 d U
N5 N 0.5353(6) 0.0012(2) 0.6727(8) 0.0460(16) Uani 1 1 d .
N6 N 0.5777(7) 0.0202(2) 0.8177(10) 0.0482(17) Uani 1 1 d .
N7 N 0.6184(8) 0.0375(3) 0.9593(10) 0.070(2) Uani 1 1 d .
O1 O 0.9612(5) 0.06572(15) 0.5118(7) 0.0466(14) Uani 1 1 d .
O2 O 0.7328(5) 0.07233(14) 0.5480(7) 0.0437(13) Uani 1 1 d .
O3 O 1.1430(5) 0.48412(15) 0.7743(6) 0.0342(11) Uani 1 1 d .
O4 O 1.2168(5) 0.41073(17) 0.8063(7) 0.0475(14) Uani 1 1 d .
O5 O 1.4573(9) 0.1132(3) 0.6095(11) 0.141(3) Uani 1 1 d .
O6 O 0.4905(10) -0.1165(4) -0.1748(15) 0.184(5) Uani 1 1 d .
O7 O 1.4196(18) 0.2812(9) 0.535(3) 0.480(18) Uani 1 1 d .
O8 O 1.4381(16) 0.2040(6) 0.724(2) 0.123(6) Uani 0.50 1 d P

loop_
_atom_site_aniso_label
_atom_site_aniso_U_11
_atom_site_aniso_U_22
_atom_site_aniso_U_33
_atom_site_aniso_U_23
_atom_site_aniso_U_13
_atom_site_aniso_U_12
Cu1 0.0219(7) 0.0243(6) 0.0595(8) 0.0058(6) 0.0187(5) 0.0043(5)
Cu2 0.0176(4) 0.0322(5) 0.0418(5) -0.0003(4) 0.0088(3) 0.0014(4)
C1 0.032(5) 0.022(3) 0.045(5) 0.004(3) 0.008(4) 0.007(3)
C2 0.027(4) 0.025(4) 0.046(4) 0.001(3) 0.010(3) -0.006(3)
C3 0.029(5) 0.035(4) 0.090(6) -0.001(4) 0.026(4) 0.000(4)
C4 0.034(5) 0.027(4) 0.096(7) -0.006(4) 0.021(4) 0.003(4)
C5 0.032(4) 0.024(4) 0.043(4) -0.007(3) 0.010(3) -0.005(3)
C6 0.035(5) 0.033(4) 0.066(6) -0.001(4) 0.020(4) -0.008(3)
C7 0.033(5) 0.026(4) 0.066(6) 0.004(3) 0.016(4) 0.006(3)
C8 0.038(5) 0.031(4) 0.032(4) 0.000(3) 0.006(3) -0.008(3)
C9 0.033(5) 0.024(4) 0.073(5) 0.004(4) 0.014(4) -0.005(3)
C10 0.037(5) 0.033(4) 0.060(5) -0.007(4) 0.010(4) 0.001(4)
C11 0.051(5) 0.037(5) 0.073(6) -0.010(4) 0.038(5) -0.010(4)
C12 0.049(5) 0.034(4) 0.064(5) -0.008(4) 0.030(4) -0.005(4)
C13 0.038(5) 0.024(4) 0.054(5) 0.000(3) -0.003(4) -0.003(3)
C14 0.024(4) 0.031(4) 0.048(5) -0.009(3) 0.016(3) -0.006(3)
N1 0.041(4) 0.022(3) 0.041(4) -0.002(3) 0.004(3) -0.005(3)
N2 0.024(3) 0.039(4) 0.048(3) -0.011(3) 0.015(3) 0.003(3)
N3 0.036(4) 0.077(5) 0.073(5) -0.013(4) 0.019(4) 0.006(4)
N4 0.074(6) 0.153(9) 0.111(7) -0.083(6) 0.006(5) 0.032(6)
N5 0.024(3) 0.077(5) 0.038(3) -0.010(4) 0.011(3) -0.003(3)
N6 0.029(4) 0.065(5) 0.053(5) -0.007(4) 0.015(3) -0.008(3)
N7 0.055(5) 0.099(6) 0.054(5) -0.018(4) 0.012(4) -0.004(4)
O1 0.031(3) 0.022(3) 0.094(4) 0.004(2) 0.029(3) 0.002(2)
O2 0.032(3) 0.020(3) 0.082(4) 0.002(2) 0.022(3) 0.000(2)
O3 0.024(3) 0.031(3) 0.046(3) -0.009(2) 0.009(2) -0.007(2)
O4 0.035(3) 0.040(3) 0.061(4) 0.002(3) 0.007(3) 0.010(3)
O5 0.112(7) 0.187(10) 0.120(7) -0.006(6) 0.029(5) -0.046(6)
O6 0.114(8) 0.190(11) 0.229(12) -0.078(9) 0.028(7) -0.023(7)
O7 0.158(12) 0.79(5) 0.55(4) 0.21(3) 0.196(18) 0.23(2)
O8 0.075(11) 0.148(16) 0.143(15) -0.005(12) 0.031(10) 0.007(10)

loop_
_atom_type_symbol
_atom_type_description
_atom_type_scat_dispersion_real
_atom_type_scat_dispersion_imag
_atom_type_scat_source
C C 0.0033 0.0016 'International Tables Vol C Tables 4.2.6.8 and 6.1.1.4'
H H 0.0000 0.0000 'International Tables Vol C Tables 4.2.6.8 and 6.1.1.4'
N N 0.0061 0.0033 'International Tables Vol C Tables 4.2.6.8 and 6.1.1.4'
O O 0.0106 0.0060 'International Tables Vol C Tables 4.2.6.8 and 6.1.1.4'
Cu Cu 0.3201 1.2651 'International Tables Vol C Tables 4.2.6.8 and 6.1.1.4'

loop_
_geom_angle_atom_site_label_1
_geom_angle_atom_site_label_2
_geom_angle_atom_site_label_3
_geom_angle
_geom_angle_site_symmetry_1
_geom_angle_site_symmetry_3
O1 Cu1 O1 180.000(1) 3_756 .
O1 Cu1 N2 88.8(2) 3_756 .
O1 Cu1 N2 91.2(2) . .
O1 Cu1 N2 91.2(2) 3_756 3_756
O1 Cu1 N2 88.8(2) . 3_756
N2 Cu1 N2 180.00(19) . 3_756
N2 Cu2 N5 97.7(2) . 3_656
N2 Cu2 N5 173.3(2) . .
N5 Cu2 N5 78.6(3) 3_656 .
N2 Cu2 O3 88.3(2) . 2_746
N5 Cu2 O3 166.2(2) 3_656 2_746
N5 Cu2 O3 94.1(2) . 2_746
N2 Cu2 O2 91.3(2) . .
N5 Cu2 O2 103.7(2) 3_656 .
N5 Cu2 O2 95.0(2) . .
O3 Cu2 O2 88.50(19) 2_746 .
O2 C1 O1 127.0(6) . .
O2 C1 C2 119.5(6) . .
O1 C1 C2 113.5(6) . .
C7 C2 C3 118.2(7) . .
C7 C2 C1 121.9(6) . .
C3 C2 C1 119.9(6) . .
C4 C3 C2 121.3(7) . .
C4 C3 H3A 119.4 . .
C2 C3 H3A 119.4 . .
C3 C4 C5 121.6(7) . .
C3 C4 H4A 119.2 . .
C5 C4 H4A 119.2 . .
C6 C5 C4 116.1(6) . .
C6 C5 C8 122.5(6) . .
C4 C5 C8 121.4(6) . .
C5 C6 C7 122.7(7) . .
C5 C6 H6A 118.7 . .
C7 C6 H6A 118.7 . .
C2 C7 C6 120.2(7) . .
C2 C7 H7A 119.9 . .
C6 C7 H7A 119.9 . .
C12 C8 C9 116.4(7) . .
C12 C8 C5 121.4(7) . .
C9 C8 C5 122.2(6) . .
C10 C9 C8 121.3(7) . .
C10 C9 H9A 119.4 . .
C8 C9 H9A 119.4 . .
N1 C10 C9 120.7(7) . .
N1 C10 H10A 119.6 . .
C9 C10 H10A 119.6 . .
N1 C11 C12 122.5(7) . .
N1 C11 H11A 118.7 . .
C12 C11 H11A 118.7 . .
C11 C12 C8 119.5(7) . .
C11 C12 H12A 120.2 . .
C8 C12 H12A 120.2 . .
N1 C13 C14 111.8(5) . .
N1 C13 H13A 109.2 . .
C14 C13 H13A 109.2 . .
N1 C13 H13B 109.2 . .
C14 C13 H13B 109.2 . .
H13A C13 H13B 107.9 . .
O4 C14 O3 127.3(6) . .
O4 C14 C13 120.6(6) . .
O3 C14 C13 112.2(6) . .
C11 N1 C10 119.4(6) . .
C11 N1 C13 119.1(6) . .
C10 N1 C13 121.4(6) . .
N3 N2 Cu2 123.5(5) . .
N3 N2 Cu1 118.6(5) . .
Cu2 N2 Cu1 104.8(3) . .
N2 N3 N4 178.1(10) . .
N6 N5 Cu2 129.3(5) . 3_656
N6 N5 Cu2 120.0(5) . .
Cu2 N5 Cu2 101.4(3) 3_656 .
N7 N6 N5 178.4(9) . .
C1 O1 Cu1 132.9(4) . .
C1 O2 Cu2 124.3(4) . .
C14 O3 Cu2 112.7(4) . 2_756

loop_
_geom_bond_atom_site_label_1
_geom_bond_atom_site_label_2
_geom_bond_distance
_geom_bond_site_symmetry_2
Cu1 O1 1.954(5) 3_756
Cu1 O1 1.954(5) .
Cu1 N2 1.982(6) .
Cu1 N2 1.982(6) 3_756
Cu2 N2 1.966(6) .
Cu2 N5 1.998(6) 3_656
Cu2 N5 1.999(5) .
Cu2 O3 2.021(4) 2_746
Cu2 O2 2.226(5) .
C1 O2 1.239(7) .
C1 O1 1.268(7) .
C1 C2 1.517(9) .
C2 C7 1.375(9) .
C2 C3 1.391(9) .
C3 C4 1.375(9) .
C3 H3A 0.9300 .
C4 C5 1.400(9) .
C4 H4A 0.9300 .
C5 C6 1.387(9) .
C5 C8 1.461(9) .
C6 C7 1.389(9) .
C6 H6A 0.9300 .
C7 H7A 0.9300 .
C8 C12 1.397(9) .
C8 C9 1.411(9) .
C9 C10 1.362(9) .
C9 H9A 0.9300 .
C10 N1 1.347(8) .
C10 H10A 0.9300 .
C11 N1 1.346(8) .
C11 C12 1.371(9) .
C11 H11A 0.9300 .
C12 H12A 0.9300 .
C13 N1 1.486(8) .
C13 C14 1.530(9) .
C13 H13A 0.9700 .
C13 H13B 0.9700 .
C14 O4 1.219(8) .
C14 O3 1.275(7) .
N2 N3 1.184(8) .
N3 N4 1.202(9) .
N5 N6 1.195(8) .
N5 Cu2 1.998(6) 3_656
N6 N7 1.151(9) .
O3 Cu2 2.021(4) 2_756
